data_7050086
loop_
_publ_author_name
'Sergey P. Gromov'
'Artem I. Vedernikov'
'Evgeny N. Ushakov'
'Natalia A. Lobova'
'Asya A. Botsmanova'
'Lyudmila G. Kuz'mina'
'Andrei V. Churakov'
'Yuri A. Strelenko'
'Michael V. Alfimov'
'Judith A. K. Howard'
'Dan Johnels'
'Ulf G. Edlund'

_publ_section_title
;
 Novel supramolecular charge-transfer systems based on
 bis(18-crown-6)stilbene and viologen analogues bearing two
 ammonioalkyl groups
;
_journal_issue 7
_journal_name_full 'New Journal of Chemistry'
_journal_page_first 881
_journal_paper_doi 10.1039/b500667h
_journal_volume 29
_journal_year 2005
_chemical_formula_sum 'C34 H48 O12'
_chemical_formula_weight 648.72
_chemical_name_systematic
;
?
;
_space_group_IT_number 15
_symmetry_cell_setting monoclinic
_symmetry_space_group_name_Hall '-C 2yc'
_symmetry_space_group_name_H-M 'C 1 2/c 1'
_atom_sites_solution_hydrogens geom
_atom_sites_solution_primary direct
_atom_sites_solution_secondary difmap
_audit_creation_method SHELXL-97
_cell_angle_alpha 90.00
_cell_angle_beta 95.988(2)
_cell_angle_gamma 90.00
_cell_formula_units_Z 4
_cell_length_a 42.7776(15)
_cell_length_b 9.0073(3)
_cell_length_c 8.6096(3)
_cell_measurement_temperature 100(2)
_cell_volume 3299.3(2)
_computing_structure_refinement 'SHELXL-97 (Sheldrick, 1997)'
_computing_structure_solution 'SHELXS-97 (Sheldrick, 1990)'
_diffrn_ambient_temperature 100(2)
_diffrn_measured_fraction_theta_full 0.885
_diffrn_measured_fraction_theta_max 0.885
_diffrn_radiation_monochromator graphite
_diffrn_radiation_source 'fine-focus sealed tube'
_diffrn_radiation_type MoK\a
_diffrn_radiation_wavelength 0.71073
_diffrn_reflns_av_R_equivalents 0.0679
_diffrn_reflns_av_sigmaI/netI 0.0606
_diffrn_reflns_limit_h_max 54
_diffrn_reflns_limit_h_min -45
_diffrn_reflns_limit_k_max 11
_diffrn_reflns_limit_k_min -11
_diffrn_reflns_limit_l_max 10
_diffrn_reflns_limit_l_min -10
_diffrn_reflns_number 9016
_diffrn_reflns_theta_full 27.00
_diffrn_reflns_theta_max 27.00
_diffrn_reflns_theta_min 2.31
_exptl_absorpt_coefficient_mu 0.098
_exptl_absorpt_correction_T_max 0.9980
_exptl_absorpt_correction_T_min 0.9434
_exptl_crystal_density_diffrn 1.306
_exptl_crystal_density_method 'not measured'
_exptl_crystal_F_000 1392
_exptl_crystal_size_max 0.60
_exptl_crystal_size_mid 0.40
_exptl_crystal_size_min 0.02
_refine_diff_density_max 0.210
_refine_diff_density_min -0.202
_refine_diff_density_rms 0.044
_refine_ls_extinction_coef 0.0008(2)
_refine_ls_extinction_expression Fc^*^=kFc[1+0.001xFc^2^\l^3^/sin(2\q)]^-1/4^
_refine_ls_extinction_method SHELXL
_refine_ls_goodness_of_fit_ref 1.015
_refine_ls_hydrogen_treatment refall
_refine_ls_matrix_type full
_refine_ls_number_parameters 305
_refine_ls_number_reflns 3184
_refine_ls_number_restraints 0
_refine_ls_restrained_S_all 1.015
_refine_ls_R_factor_all 0.0829
_refine_ls_R_factor_gt 0.0435
_refine_ls_shift/su_max 0.000
_refine_ls_shift/su_mean 0.000
_refine_ls_structure_factor_coef Fsqd
_refine_ls_weighting_details 'calc w=1/[\s^2^(Fo^2^)+(0.0381P)^2^+0.4130P] where P=(Fo^2^+2Fc^2^)/3'
_refine_ls_weighting_scheme calc
_refine_ls_wR_factor_gt 0.0839
_refine_ls_wR_factor_ref 0.0949
_reflns_number_gt 2135
_reflns_number_total 3184
_reflns_threshold_expression >2sigma(I)
_cod_data_source_file b500667h.txt
_cod_data_source_block f
_cod_depositor_comments
;
The following automatic conversions were performed:
'_symmetry_cell_setting' value 'Monoclinic' changed to 'monoclinic'
according to '/home/saulius/struct/CIF-dictionaries/cif_core.dic'
dictionary named 'cif_core.dic' version 2.4.1 from 2010-06-29.

Automatic conversion script
Id: cif_fix_enum 1527 2010-12-29 10:47:43Z saulius 
;
_cod_original_sg_symbol_H-M C2/c
_cod_database_code 7050086

loop_
_symmetry_equiv_pos_as_xyz
'x, y, z'
'-x, y, -z+1/2'
'x+1/2, y+1/2, z'
'-x+1/2, y+1/2, -z+1/2'
'-x, -y, -z'
'x, -y, z-1/2'
'-x+1/2, -y+1/2, -z'
'x+1/2, -y+1/2, z-1/2'

loop_
_atom_site_label
_atom_site_type_symbol
_atom_site_fract_x
_atom_site_fract_y
_atom_site_fract_z
_atom_site_U_iso_or_equiv
_atom_site_adp_type
_atom_site_occupancy
_atom_site_symmetry_multiplicity
_atom_site_calc_flag
_atom_site_refinement_flags
_atom_site_disorder_assembly
_atom_site_disorder_group
O1 O 0.17466(3) 0.27084(12) 1.06377(13) 0.0215(3) Uani 1 1 d . . .
O2 O 0.15260(3) 0.09040(12) 0.84488(13) 0.0217(3) Uani 1 1 d . . .
O3 O 0.08469(3) 0.05560(12) 0.80211(14) 0.0247(3) Uani 1 1 d . . .
O4 O 0.04712(3) 0.20369(13) 1.01577(14) 0.0241(3) Uani 1 1 d . . .
O5 O 0.06622(3) 0.50069(13) 1.10629(15) 0.0277(3) Uani 1 1 d . . .
O6 O 0.13387(3) 0.46365(15) 1.21263(15) 0.0299(4) Uani 1 1 d . . .
C1 C 0.23768(5) 0.21300(19) 0.5209(2) 0.0204(4) Uani 1 1 d . . .
C2 C 0.22235(5) 0.23231(17) 0.6652(2) 0.0196(4) Uani 1 1 d . . .
C3 C 0.23406(5) 0.32701(18) 0.7859(2) 0.0196(4) Uani 1 1 d . . .
C4 C 0.21888(5) 0.34127(18) 0.9209(2) 0.0196(4) Uani 1 1 d . . .
C5 C 0.19170(5) 0.26233(17) 0.9377(2) 0.0174(4) Uani 1 1 d . . .
C6 C 0.17928(5) 0.16533(17) 0.8171(2) 0.0179(4) Uani 1 1 d . . .
C7 C 0.19477(5) 0.15117(18) 0.6835(2) 0.0201(4) Uani 1 1 d . . .
C8 C 0.18513(5) 0.37663(19) 1.1842(2) 0.0202(4) Uani 1 1 d . . .
C9 C 0.15979(5) 0.3889(2) 1.2921(2) 0.0250(5) Uani 1 1 d . . .
C10 C 0.11080(6) 0.5037(2) 1.3139(2) 0.0307(5) Uani 1 1 d . . .
C11 C 0.08511(6) 0.5881(2) 1.2209(3) 0.0324(5) Uani 1 1 d . . .
C12 C 0.04262(5) 0.4192(2) 1.1719(2) 0.0254(5) Uani 1 1 d . . .
C13 C 0.02630(5) 0.3193(2) 1.0492(2) 0.0242(5) Uani 1 1 d . . .
C14 C 0.03494(5) 0.1130(2) 0.8886(2) 0.0243(4) Uani 1 1 d . . .
C15 C 0.05809(5) -0.00779(19) 0.8633(2) 0.0254(5) Uani 1 1 d . . .
C16 C 0.10694(5) -0.05445(18) 0.7667(2) 0.0215(4) Uani 1 1 d . . .
C17 C 0.13530(5) 0.01912(19) 0.7126(2) 0.0203(4) Uani 1 1 d . . .
H1 H 0.2277(5) 0.136(2) 0.449(2) 0.026(5) Uiso 1 1 d . . .
H3 H 0.2520(5) 0.3813(19) 0.777(2) 0.017(5) Uiso 1 1 d . . .
H4 H 0.2285(5) 0.4090(19) 1.003(2) 0.019(5) Uiso 1 1 d . . .
H7 H 0.1861(5) 0.0849(18) 0.602(2) 0.020(5) Uiso 1 1 d . . .
H8B H 0.2055(5) 0.3420(19) 1.242(2) 0.022(5) Uiso 1 1 d . . .
H8A H 0.1888(4) 0.4738(18) 1.140(2) 0.017(5) Uiso 1 1 d . . .
H9B H 0.1682(5) 0.4457(19) 1.384(2) 0.025(5) Uiso 1 1 d . . .
H9A H 0.1542(5) 0.2898(19) 1.331(2) 0.021(5) Uiso 1 1 d . . .
H10B H 0.1026(5) 0.412(2) 1.363(2) 0.030(5) Uiso 1 1 d . . .
H10A H 0.1213(5) 0.566(2) 1.398(2) 0.037(6) Uiso 1 1 d . . .
H11B H 0.0949(5) 0.664(2) 1.159(2) 0.040(6) Uiso 1 1 d . . .
H11A H 0.0703(5) 0.6312(18) 1.291(2) 0.018(5) Uiso 1 1 d . . .
H12B H 0.0514(5) 0.362(2) 1.260(2) 0.026(5) Uiso 1 1 d . . .
H12A H 0.0261(5) 0.488(2) 1.209(2) 0.029(5) Uiso 1 1 d . . .
H13B H 0.0206(5) 0.379(2) 0.957(2) 0.034(6) Uiso 1 1 d . . .
H13A H 0.0065(5) 0.2740(19) 1.084(2) 0.027(5) Uiso 1 1 d . . .
H14B H 0.0146(5) 0.0706(18) 0.908(2) 0.022(5) Uiso 1 1 d . . .
H14A H 0.0308(5) 0.1767(18) 0.791(2) 0.021(5) Uiso 1 1 d . . .
H15B H 0.0475(5) -0.0831(19) 0.791(2) 0.028(5) Uiso 1 1 d . . .
H15A H 0.0645(5) -0.063(2) 0.966(3) 0.036(6) Uiso 1 1 d . . .
H16B H 0.0966(5) -0.1195(19) 0.688(2) 0.023(5) Uiso 1 1 d . . .
H16A H 0.1130(5) -0.121(2) 0.860(2) 0.028(5) Uiso 1 1 d . . .
H17B H 0.1285(5) 0.0940(18) 0.632(2) 0.023(5) Uiso 1 1 d . . .
H17A H 0.1481(4) -0.0570(18) 0.670(2) 0.018(5) Uiso 1 1 d . . .

loop_
_atom_site_aniso_label
_atom_site_aniso_U_11
_atom_site_aniso_U_22
_atom_site_aniso_U_33
_atom_site_aniso_U_23
_atom_site_aniso_U_13
_atom_site_aniso_U_12
O1 0.0242(8) 0.0264(6) 0.0148(6) -0.0059(5) 0.0064(6) -0.0057(6)
O2 0.0240(8) 0.0277(6) 0.0145(6) -0.0045(5) 0.0065(6) -0.0078(6)
O3 0.0233(8) 0.0214(6) 0.0311(7) -0.0024(5) 0.0112(6) -0.0023(6)
O4 0.0239(8) 0.0279(6) 0.0202(7) -0.0034(5) 0.0013(6) 0.0051(6)
O5 0.0290(9) 0.0288(6) 0.0262(7) -0.0015(5) 0.0076(7) -0.0019(6)
O6 0.0238(9) 0.0461(8) 0.0203(7) -0.0058(6) 0.0051(6) 0.0057(7)
C1 0.0217(11) 0.0230(8) 0.0167(10) 0.0029(7) 0.0022(9) 0.0048(8)
C2 0.0206(11) 0.0195(7) 0.0192(10) 0.0042(7) 0.0044(9) 0.0066(8)
C3 0.0158(11) 0.0233(8) 0.0201(10) 0.0059(7) 0.0032(9) -0.0004(8)
C4 0.0212(12) 0.0205(8) 0.0171(9) 0.0014(7) 0.0013(9) 0.0001(8)
C5 0.0178(11) 0.0201(7) 0.0150(9) 0.0032(6) 0.0045(8) 0.0035(8)
C6 0.0175(11) 0.0186(7) 0.0180(9) 0.0011(7) 0.0032(8) -0.0013(7)
C7 0.0237(12) 0.0214(8) 0.0157(9) -0.0001(7) 0.0045(9) 0.0014(8)
C8 0.0232(12) 0.0232(8) 0.0138(9) -0.0028(7) 0.0005(9) -0.0028(8)
C9 0.0298(13) 0.0292(9) 0.0161(10) -0.0052(8) 0.0034(9) -0.0056(9)
C10 0.0276(13) 0.0420(11) 0.0237(10) -0.0131(9) 0.0088(10) -0.0015(10)
C11 0.0343(15) 0.0278(9) 0.0373(12) -0.0100(9) 0.0140(11) -0.0025(10)
C12 0.0253(13) 0.0283(9) 0.0239(10) -0.0005(8) 0.0082(10) 0.0048(9)
C13 0.0206(12) 0.0280(9) 0.0246(10) 0.0016(8) 0.0049(9) 0.0063(9)
C14 0.0209(12) 0.0306(9) 0.0215(10) -0.0024(8) 0.0024(9) -0.0068(9)
C15 0.0268(13) 0.0249(8) 0.0260(10) -0.0045(8) 0.0099(10) -0.0080(9)
C16 0.0234(12) 0.0205(8) 0.0209(10) -0.0056(8) 0.0044(9) -0.0008(8)
C17 0.0242(12) 0.0215(8) 0.0154(9) -0.0045(7) 0.0036(9) -0.0021(8)

loop_
_atom_type_symbol
_atom_type_description
_atom_type_scat_dispersion_real
_atom_type_scat_dispersion_imag
_atom_type_scat_source
C C 0.0033 0.0016 'International Tables Vol C Tables 4.2.6.8 and 6.1.1.4'
H H 0.0000 0.0000 'International Tables Vol C Tables 4.2.6.8 and 6.1.1.4'
O O 0.0106 0.0060 'International Tables Vol C Tables 4.2.6.8 and 6.1.1.4'

loop_
_geom_angle_atom_site_label_1
_geom_angle_atom_site_label_2
_geom_angle_atom_site_label_3
_geom_angle
_geom_angle_site_symmetry_1
_geom_angle_site_symmetry_3
_geom_angle_publ_flag
C5 O1 C8 117.03(14) . . ?
C6 O2 C17 116.73(13) . . ?
C15 O3 C16 112.14(13) . . ?
C13 O4 C14 112.99(15) . . ?
C12 O5 C11 112.48(15) . . ?
C9 O6 C10 112.47(15) . . ?
C1 C1 C2 127.2(2) 7_556 . ?
C3 C2 C7 118.22(16) . . ?
C3 C2 C1 122.85(17) . . ?
C7 C2 C1 118.93(16) . . ?
C4 C3 C2 120.93(18) . . ?
C5 C4 C3 120.61(17) . . ?
O1 C5 C4 125.17(16) . . ?
O1 C5 C6 115.14(16) . . ?
C4 C5 C6 119.68(16) . . ?
O2 C6 C7 125.24(16) . . ?
O2 C6 C5 115.58(14) . . ?
C7 C6 C5 119.18(17) . . ?
C6 C7 C2 121.38(17) . . ?
O1 C8 C9 107.60(16) . . ?
O6 C9 C8 108.41(15) . . ?
O6 C10 C11 108.51(17) . . ?
O5 C11 C10 114.60(16) . . ?
O5 C12 C13 109.17(15) . . ?
O4 C13 C12 109.07(17) . . ?
O4 C14 C15 109.50(17) . . ?
O3 C15 C14 109.12(15) . . ?
O3 C16 C17 109.78(14) . . ?
O2 C17 C16 108.44(14) . . ?

loop_
_geom_bond_atom_site_label_1
_geom_bond_atom_site_label_2
_geom_bond_distance
_geom_bond_site_symmetry_2
_geom_bond_publ_flag
O1 C5 1.372(2) . ?
O1 C8 1.445(2) . ?
O2 C6 1.369(2) . ?
O2 C17 1.443(2) . ?
O3 C15 1.422(2) . ?
O3 C16 1.429(2) . ?
O4 C13 1.419(2) . ?
O4 C14 1.421(2) . ?
O5 C12 1.413(2) . ?
O5 C11 1.442(3) . ?
O6 C9 1.412(3) . ?
O6 C10 1.430(2) . ?
C1 C1 1.328(4) 7_556 ?
C1 C2 1.475(2) . ?
C2 C3 1.396(2) . ?
C2 C7 1.410(3) . ?
C3 C4 1.395(2) . ?
C4 C5 1.383(3) . ?
C5 C6 1.417(2) . ?
C6 C7 1.392(2) . ?
C8 C9 1.504(3) . ?
C10 C11 1.497(3) . ?
C12 C13 1.504(3) . ?
C14 C15 1.503(3) . ?
C16 C17 1.499(3) . ?
